data_2017505
loop_
_publ_author_name
'Sasikumar, Pandian'
'Muthiah, Packianathan Thomas'

_publ_section_title
;Triaqua(\m-7-iodo-8-oxidoquinoline-5-sulfonato-\k^2^<i>N</i>,<i>O</i>^8^)dioxidouranium(VI)
 dihydrate
;
_journal_coeditor_code EM3028
_journal_issue 2
_journal_name_full 'Acta Crystallographica Section C'
_journal_page_first m48
_journal_page_last m50
_journal_paper_doi 10.1107/S0108270109054092
_journal_volume 66
_journal_year 2010
_chemical_formula_iupac '[U (C9 H4 I N O4 S) O2 (H2 O)3], 2H2 O'
_chemical_formula_moiety 'C9 H10 I N O9 S U, 2(H2 O)'
_chemical_formula_sum 'C9 H12 I N O11 S U'
_chemical_formula_weight 707.20
_chemical_name_systematic
'Triaqua(\m-7-iodo-8-oxidoquinoline-5-sulfonato-\k^2^<i>N</i>,<i>O</i>^5^)dioxidouranium(VI) dihydrate'
_space_group_IT_number 2
_symmetry_cell_setting triclinic
_symmetry_space_group_name_Hall '-P 1'
_symmetry_space_group_name_H-M 'P -1'
_atom_sites_solution_hydrogens geom
_atom_sites_solution_primary direct
_atom_sites_solution_secondary difmap
_cell_angle_alpha 74.9580(10)
_cell_angle_beta 84.7170(10)
_cell_angle_gamma 66.7010(10)
_cell_formula_units_Z 2
_cell_length_a 8.3742(2)
_cell_length_b 10.1785(2)
_cell_length_c 11.6146(2)
_cell_measurement_reflns_used 6209
_cell_measurement_temperature 293
_cell_measurement_theta_max 33.5
_cell_measurement_theta_min 1.8
_cell_volume 878.04(3)
_computing_cell_refinement 'SAINT (Bruker, 2008)'
_computing_data_collection 'APEX2 (Bruker, 2008)'
_computing_data_reduction 'SAINT (Bruker, 2008)'
_computing_molecular_graphics 'PLATON (Spek, 2009)'
_computing_publication_material 'PLATON (Spek, 2009)'
_computing_structure_refinement 'SHELXL97 (Sheldrick, 2008)'
_computing_structure_solution 'SHELXS97 (Sheldrick, 2008)'
_diffrn_ambient_temperature 293
_diffrn_measured_fraction_theta_full 1.000
_diffrn_measured_fraction_theta_max 0.903
_diffrn_measurement_device_type 'Bruker SMART APEXII CCD area-detector'
_diffrn_measurement_method '\f and \w scans'
_diffrn_radiation_monochromator graphite
_diffrn_radiation_source 'fine-focus sealed tube'
_diffrn_radiation_type MoK\a
_diffrn_radiation_wavelength 0.71073
_diffrn_reflns_av_R_equivalents 0.0312
_diffrn_reflns_av_sigmaI/netI 0.0324
_diffrn_reflns_limit_h_max 12
_diffrn_reflns_limit_h_min -12
_diffrn_reflns_limit_k_max 15
_diffrn_reflns_limit_k_min -15
_diffrn_reflns_limit_l_max 15
_diffrn_reflns_limit_l_min -17
_diffrn_reflns_number 21488
_diffrn_reflns_reduction_process
;
;
_diffrn_reflns_theta_full 25.00
_diffrn_reflns_theta_max 33.51
_diffrn_reflns_theta_min 1.82
_diffrn_standards_number 0
_exptl_absorpt_coefficient_mu 11.172
_exptl_absorpt_correction_T_max 0.348
_exptl_absorpt_correction_T_min 0.286
_exptl_absorpt_correction_type multi-scan
_exptl_absorpt_process_details '(SADABS; Bruker, 2008)'
_exptl_crystal_colour red
_exptl_crystal_density_diffrn 2.671
_exptl_crystal_density_method 'Not Measured'
_exptl_crystal_description prism
_exptl_crystal_F_000 642
_exptl_crystal_size_max 0.150
_exptl_crystal_size_mid 0.130
_exptl_crystal_size_min 0.120
_refine_diff_density_max 1.698
_refine_diff_density_min -1.163
_refine_ls_extinction_coef 0.00269(19)
_refine_ls_extinction_expression Fc^*^=kFc[1+0.001xFc^2^\l^3^/sin(2\Q)]^-1/4^
_refine_ls_extinction_method 'SHELXL97 (Sheldrick, 2008)'
_refine_ls_goodness_of_fit_ref 1.037
_refine_ls_hydrogen_treatment constr
_refine_ls_matrix_type full
_refine_ls_number_parameters 218
_refine_ls_number_reflns 6209
_refine_ls_number_restraints 0
_refine_ls_restrained_S_all 1.038
_refine_ls_R_factor_all 0.0317
_refine_ls_R_factor_gt 0.0260
_refine_ls_shift/su_max 0.002
_refine_ls_shift/su_mean 0.000
_refine_ls_structure_factor_coef Fsqd
_refine_ls_weighting_details 'calc w=1/[\s^2^(Fo^2^)+(0.0276P)^2^+0.7169P] where P=(Fo^2^+2Fc^2^)/3'
_refine_ls_weighting_scheme calc
_refine_ls_wR_factor_gt 0.0572
_refine_ls_wR_factor_ref 0.0591
_reflns_number_gt 5581
_reflns_number_total 6209
_reflns_threshold_expression I>2\s(I)
_cod_data_source_file em3028.cif
_cod_data_source_block I
_cod_database_code 2017505
_cod_database_fobs_code 2017505

loop_
_symmetry_equiv_pos_site_id
_symmetry_equiv_pos_as_xyz
1 x,y,z
2 -x,-y,-z

loop_
_atom_site_aniso_label
_atom_site_aniso_U_11
_atom_site_aniso_U_22
_atom_site_aniso_U_33
_atom_site_aniso_U_12
_atom_site_aniso_U_13
_atom_site_aniso_U_23
U1 0.02280(10) 0.01730(10) 0.02030(10) -0.00470(10) -0.00200(10) -0.00350(10)
I1 0.03270(10) 0.02590(10) 0.03320(10) 0.00160(10) 0.00310(10) -0.01340(10)
S1 0.0269(4) 0.0187(3) 0.0173(3) -0.0064(3) -0.0008(3) -0.0040(3)
O1 0.0464(16) 0.0294(12) 0.0274(13) -0.0181(12) -0.0022(11) -0.0106(10)
O1W 0.0260(12) 0.0202(11) 0.0341(13) -0.0026(9) -0.0061(10) -0.0041(10)
O2 0.0327(13) 0.0296(12) 0.0257(12) -0.0130(11) 0.0067(10) -0.0066(10)
O2W 0.0350(14) 0.0337(13) 0.0253(13) -0.0110(11) -0.0064(11) -0.0019(10)
O3 0.0326(14) 0.0288(13) 0.0239(12) 0.0001(10) -0.0056(10) -0.0023(10)
O3W 0.0447(15) 0.0230(12) 0.0242(12) -0.0091(11) 0.0053(11) -0.0077(10)
O4 0.0366(14) 0.0253(12) 0.0189(11) 0.0049(10) -0.0058(10) -0.0056(9)
O5 0.0407(15) 0.0336(14) 0.0419(16) -0.0211(12) 0.0065(12) -0.0085(12)
O6 0.0253(12) 0.0281(12) 0.0371(14) -0.0101(10) 0.0012(10) -0.0092(11)
N1 0.0313(15) 0.0198(12) 0.0233(14) 0.0010(11) -0.0020(12) -0.0052(11)
C2 0.039(2) 0.0266(17) 0.033(2) 0.0087(15) -0.0058(16) -0.0099(15)
C3 0.046(2) 0.0256(17) 0.0302(19) 0.0055(15) -0.0013(17) -0.0133(15)
C4 0.0352(19) 0.0276(16) 0.0235(17) -0.0054(14) 0.0017(14) -0.0103(14)
C5 0.0238(15) 0.0200(13) 0.0143(13) -0.0061(11) 0.0001(11) -0.0016(11)
C6 0.0223(15) 0.0168(13) 0.0208(15) -0.0025(11) -0.0001(12) -0.0025(11)
C7 0.0238(15) 0.0180(13) 0.0218(15) -0.0021(11) 0.0013(12) -0.0076(11)
C8 0.0236(15) 0.0199(14) 0.0205(15) -0.0027(12) 0.0002(12) -0.0038(11)
C9 0.0226(15) 0.0181(13) 0.0221(15) -0.0062(11) 0.0004(12) -0.0049(11)
C10 0.0198(14) 0.0175(13) 0.0210(14) -0.0023(11) 0.0002(11) -0.0025(11)
O4W 0.0252(13) 0.0411(15) 0.0411(16) -0.0027(11) -0.0025(12) -0.0054(12)
O5W 0.0347(19) 0.065(3) 0.145(4) 0.0000(18) 0.011(2) 0.056(3)

loop_
_atom_site_type_symbol
_atom_site_label
_atom_site_fract_x
_atom_site_fract_y
_atom_site_fract_z
_atom_site_U_iso_or_equiv
_atom_site_thermal_displace_type
_atom_site_calc_flag
_atom_site_refinement_flags
_atom_site_occupancy
_atom_site_attached_hydrogens
U U1 0.836510(10) 0.404880(10) 0.185020(10) 0.02110(10) Uani . . 1.000 0
I I1 1.36043(3) -0.10809(3) 0.38234(2) 0.03370(10) Uani . . 1.000 0
S S1 1.14938(10) 0.07535(8) 0.81480(7) 0.0218(2) Uani . . 1.000 0
O O1 1.1654(4) 0.1983(3) 0.8492(2) 0.0324(8) Uani . . 1.000 0
O O1W 0.6314(3) 0.6480(3) 0.1954(2) 0.0289(7) Uani . . 1.000 0
O O2 0.9900(3) 0.0575(3) 0.8612(2) 0.0295(7) Uani . . 1.000 0
O O2W 0.6822(3) 0.5032(3) -0.0048(2) 0.0327(8) Uani . . 1.000 0
O O3 1.3010(3) -0.0600(3) 0.8463(2) 0.0327(8) Uani . . 1.000 0
O O3W 0.9851(4) 0.2297(3) 0.0650(2) 0.0319(8) Uani . . 1.000 0
O O4 1.0557(3) 0.2085(3) 0.2951(2) 0.0319(7) Uani . . 1.000 0
O O5 0.6803(4) 0.3274(3) 0.2348(3) 0.0371(9) Uani . . 1.000 0
O O6 0.9827(3) 0.4927(3) 0.1361(2) 0.0300(7) Uani . . 1.000 0
N N1 0.8534(4) 0.4080(3) 0.4071(3) 0.0282(8) Uani . . 1.000 0
C C2 0.7515(5) 0.5084(4) 0.4624(4) 0.0388(11) Uani . . 1.000 0
C C3 0.7617(6) 0.4958(4) 0.5842(3) 0.0387(11) Uani . . 1.000 0
C C4 0.8843(5) 0.3723(4) 0.6522(3) 0.0302(10) Uani . . 1.000 0
C C5 1.1270(4) 0.1244(3) 0.6586(3) 0.0206(8) Uani . . 1.000 0
C C6 1.2272(4) 0.0215(3) 0.5972(3) 0.0220(8) Uani . . 1.000 0
C C7 1.2059(4) 0.0481(3) 0.4738(3) 0.0227(8) Uani . . 1.000 0
C C8 1.0817(4) 0.1770(3) 0.4108(3) 0.0234(8) Uani . . 1.000 0
C C9 0.9969(4) 0.2594(3) 0.5987(3) 0.0215(8) Uani . . 1.000 0
C C10 0.9757(4) 0.2832(3) 0.4747(3) 0.0215(8) Uani . . 1.000 0
O O4W 0.3336(4) 0.7506(3) 0.0782(3) 0.0398(8) Uani . . 1.000 1
O O5W 0.6486(5) 0.7462(5) -0.1660(5) 0.1049(18) Uani . . 1.000 2
H H1A 0.51490 0.69160 0.16630 0.0350 Uiso . R 1.000 0
H H1B 0.67660 0.72230 0.18440 0.0350 Uiso . R 1.000 0
H H2 0.66760 0.59310 0.41730 0.0460 Uiso calc R 1.000 0
H H2A 0.70340 0.56860 -0.06770 0.0390 Uiso . R 1.000 0
H H2B 0.67230 0.43190 -0.02960 0.0390 Uiso . R 1.000 0
H H3 0.68660 0.57040 0.61860 0.0460 Uiso . R 1.000 0
H H3A 1.00770 0.12750 0.09120 0.0380 Uiso . R 1.000 0
H H3B 1.05210 0.24160 -0.00450 0.0380 Uiso . R 1.000 0
H H4 0.89370 0.36260 0.73340 0.0360 Uiso calc R 1.000 0
H H6 1.31020 -0.06710 0.63820 0.0260 Uiso . R 1.000 0
H H4B 0.22820 0.81070 0.10610 0.0480 Uiso . R 1.000 0

loop_
_atom_type_symbol
_atom_type_description
_atom_type_scat_dispersion_real
_atom_type_scat_dispersion_imag
_atom_type_scat_source
U U -9.6767 9.6646 'International Tables Vol C Tables 4.2.6.8 and 6.1.1.4'
S S 0.1246 0.1234 'International Tables Vol C Tables 4.2.6.8 and 6.1.1.4'
O O 0.0106 0.0060 'International Tables Vol C Tables 4.2.6.8 and 6.1.1.4'
N N 0.0061 0.0033 'International Tables Vol C Tables 4.2.6.8 and 6.1.1.4'
I I -0.4742 1.8119 'International Tables Vol C Tables 4.2.6.8 and 6.1.1.4'
H H 0.0000 0.0000 'International Tables Vol C Tables 4.2.6.8 and 6.1.1.4'
C C 0.0033 0.0016 'International Tables Vol C Tables 4.2.6.8 and 6.1.1.4'

loop_
_geom_angle_atom_site_label_1
_geom_angle_atom_site_label_2
_geom_angle_atom_site_label_3
_geom_angle_site_symmetry_1
_geom_angle_site_symmetry_2
_geom_angle_site_symmetry_3
_geom_angle
_geom_angle_publ_flag
O1W U1 O2W . . . 75.84(9) yes
O1W U1 O3W . . . 148.59(8) yes
O1W U1 O4 . . . 139.84(9) yes
O1W U1 O5 . . . 91.87(12) yes
O1W U1 O6 . . . 84.63(11) yes
O1W U1 N1 . . . 76.08(9) yes
O2W U1 O3W . . . 73.66(9) yes
O2W U1 O4 . . . 144.25(9) yes
O2W U1 O5 . . . 85.84(13) yes
O2W U1 O6 . . . 93.32(10) yes
O2W U1 N1 . . . 150.13(10) yes
O3W U1 O4 . . . 70.69(9) yes
O3W U1 O5 . . . 93.23(13) yes
O3W U1 O6 . . . 89.79(12) yes
O3W U1 N1 . . . 135.24(9) yes
O4 U1 O5 . . . 93.45(13) yes
O4 U1 O6 . . . 89.22(11) yes
O4 U1 N1 . . . 64.80(9) yes
O5 U1 O6 . . . 176.50(13) yes
O5 U1 N1 . . . 85.08(13) yes
O6 U1 N1 . . . 94.03(11) yes
O1 S1 O2 . . . 110.55(18) yes
O1 S1 O3 . . . 112.96(18) yes
O1 S1 C5 . . . 107.11(14) no
O2 S1 O3 . . . 112.50(16) yes
O2 S1 C5 . . . 105.87(16) no
O3 S1 C5 . . . 107.39(14) no
U1 O4 C8 . . . 126.9(2) no
U1 O1W H1A . . . 125.00 no
U1 O1W H1B . . . 117.00 no
H1A O1W H1B . . . 109.00 no
U1 O2W H2A . . . 125.00 no
U1 O2W H2B . . . 110.00 no
H2A O2W H2B . . . 110.00 no
U1 O3W H3A . . . 123.00 no
H3A O3W H3B . . . 107.00 no
U1 O3W H3B . . . 129.00 no
C2 N1 C10 . . . 117.4(3) no
U1 N1 C10 . . . 114.5(2) no
U1 N1 C2 . . . 127.9(3) no
N1 C2 C3 . . . 124.1(4) no
C2 C3 C4 . . . 119.0(4) no
C3 C4 C9 . . . 119.9(3) no
S1 C5 C6 . . . 117.8(2) no
C6 C5 C9 . . . 120.7(3) no
S1 C5 C9 . . . 121.1(2) no
C5 C6 C7 . . . 121.0(3) no
I1 C7 C6 . . . 120.4(2) no
C6 C7 C8 . . . 121.0(3) no
I1 C7 C8 . . . 118.6(2) no
O4 C8 C7 . . . 123.9(3) no
C7 C8 C10 . . . 118.1(3) no
O4 C8 C10 . . . 118.0(3) no
C4 C9 C10 . . . 116.6(3) no
C5 C9 C10 . . . 117.5(3) no
C4 C9 C5 . . . 125.9(3) no
C8 C10 C9 . . . 121.7(3) no
N1 C10 C8 . . . 115.2(3) no
N1 C10 C9 . . . 123.1(3) no
N1 C2 H2 . . . 118.00 no
C3 C2 H2 . . . 118.00 no
C2 C3 H3 . . . 121.00 no
C4 C3 H3 . . . 121.00 no
C3 C4 H4 . . . 120.00 no
C9 C4 H4 . . . 120.00 no
C5 C6 H6 . . . 119.00 no
C7 C6 H6 . . . 120.00 no

loop_
_geom_bond_atom_site_label_1
_geom_bond_atom_site_label_2
_geom_bond_site_symmetry_1
_geom_bond_site_symmetry_2
_geom_bond_distance
_geom_bond_publ_flag
U1 O1W . . 2.417(3) yes
U1 O2W . . 2.427(2) yes
U1 O3W . . 2.426(3) yes
U1 O4 . . 2.281(3) yes
U1 O5 . . 1.763(3) yes
U1 O6 . . 1.759(3) yes
U1 N1 . . 2.605(3) yes
I1 C7 . . 2.080(3) no
S1 O1 . . 1.465(3) no
S1 O2 . . 1.454(3) no
S1 O3 . . 1.444(3) no
S1 C5 . . 1.759(3) no
O4 C8 . . 1.316(4) no
O1W H1A . . 0.9500 no
O1W H1B . . 0.9500 no
O2W H2B . . 0.8800 no
O2W H2A . . 0.9100 no
O3W H3B . . 0.9500 no
O3W H3A . . 0.9500 no
O4W H4B . . 0.9400 no
N1 C10 . . 1.371(5) no
N1 C2 . . 1.317(5) no
C2 C3 . . 1.394(6) no
C3 C4 . . 1.368(6) no
C4 C9 . . 1.415(5) no
C5 C6 . . 1.376(4) no
C5 C9 . . 1.421(4) no
C6 C7 . . 1.402(5) no
C7 C8 . . 1.379(4) no
C8 C10 . . 1.429(4) no
C9 C10 . . 1.413(5) no
C2 H2 . . 0.9300 no
C3 H3 . . 0.9300 no
C4 H4 . . 0.9300 no
C6 H6 . . 0.9300 no

loop_
_geom_contact_atom_site_label_1
_geom_contact_atom_site_label_2
_geom_contact_distance
_geom_contact_site_symmetry_1
_geom_contact_site_symmetry_2
_geom_contact_publ_flag
U1 O1 3.948(3) . 2_766 no
U1 O5W 3.970(5) . 2_765 no
U1 O6 3.935(2) . 2_765 no
I1 O1W 3.669(3) . 1_645 no
I1 O4 3.194(3) . . no
I1 C9 3.837(4) . 2_756 no
I1 H2 3.0700 . 1_645 no
S1 H3B 2.8900 . 1_556 no
S1 H4 2.8300 . . no
S1 H1B 2.9600 . 2_766 no
S1 H3A 2.8100 . 2_756 no
S1 H4B 3.0500 . 2_666 no
O1 O3W 2.829(4) . 1_556 no
O1 C4 3.083(5) . . no
O1 O1W 2.671(4) . 2_766 no
O1 O6 2.935(4) . 2_766 no
O1 U1 3.948(3) . 2_766 no
O1W O2W 2.977(4) . . no
O1W O4W 2.644(4) . . no
O1W C2 3.131(5) . . no
O1W I1 3.669(3) . 1_465 no
O1W O1 2.671(4) . 2_766 no
O1W N1 3.099(4) . . no
O1W O5 3.038(4) . . no
O1W O6 2.853(4) . . no
O2 C4 3.325(4) . . no
O2 O4W 2.798(4) . 2_666 no
O2 O2 3.127(3) . 2_757 no
O2 O3W 2.752(4) . 2_756 no
O2W O4W 2.975(4) . 2_665 no
O2W O3W 2.909(4) . . no
O2W O1W 2.977(4) . . no
O2W O6 3.078(4) . 2_765 no
O2W O6 3.079(4) . . no
O2W O2W 3.069(4) . 2_665 no
O2W O5 2.894(4) . . no
O2W O5W 2.616(6) . . no
O3 O4W 2.841(4) . 1_646 no
O3 O5 3.047(4) . 2_756 no
O3 O5W 2.813(6) . 1_646 no
O3W O2W 2.909(4) . . no
O3W O4W 3.186(5) . 2_665 no
O3W O2 2.752(4) . 2_756 no
O3W O1 2.829(4) . 1_554 no
O3W O6 2.992(4) . . no
O3W O4 2.726(3) . . no
O3W O5 3.078(4) . . no
O4 O6 2.862(4) . . no
O4 O5W 2.908(6) . 2_765 no
O4 C10 2.354(4) . . no
O4 I1 3.194(3) . . no
O4 O3W 2.726(3) . . no
O4 O5 2.965(4) . . no
O4 N1 2.632(4) . . no
O4W O2W 2.975(4) . 2_665 no
O4W O3 2.841(4) . 1_464 no
O4W O1W 2.644(4) . . no
O4W O3W 3.186(5) . 2_665 no
O4W O2 2.798(4) . 2_666 no
O5 O1W 3.038(4) . . no
O5 O2W 2.894(4) . . no
O5 N1 3.018(5) . . no
O5 O4 2.965(4) . . no
O5 O3 3.047(4) . 2_756 no
O5 C6 3.395(4) . 2_756 no
O5 O3W 3.078(4) . . no
O5W O3 2.813(6) . 1_464 no
O5W O4 2.908(6) . 2_765 no
O5W O6 3.064(6) . 2_765 no
O5W O2W 2.616(6) . . no
O5W U1 3.970(5) . 2_765 no
O6 U1 3.935(2) . 2_765 no
O6 O2W 3.078(4) . 2_765 no
O6 O2W 3.079(4) . . no
O6 O4 2.862(4) . . no
O6 O6 3.118(3) . 2_765 no
O6 N1 3.244(4) . . no
O6 O3W 2.992(4) . . no
O6 O1W 2.853(4) . . no
O6 O1 2.935(4) . 2_766 no
O6 O5W 3.064(6) . 2_765 no
O1 H3B 1.9300 . 1_556 no
O1 H4 2.4800 . . no
O1 H1B 1.7700 . 2_766 no
O1W H2 2.5100 . . no
O2 H3A 1.8100 . 2_756 no
O2 H4 2.8900 . . no
O2 H4B 1.8700 . 2_666 no
O2W H2B 2.7900 . 2_665 no
O3 H3A 2.9100 . 2_756 no
O3 H6 2.4300 . . no
O3W H2B 2.7200 . . no
O4 H3A 2.8100 . . no
O4W H1A 1.7200 . . no
O4W H2B 2.1000 . 2_665 no
O5 H6 2.6500 . 2_756 no
O5W H2A 1.7800 . . no
O6 H1B 2.8300 . . no
O6 H2A 2.5500 . 2_765 no
O6 H4 2.8600 . 2_766 no
O6 H3B 2.6500 . 2_765 no
N1 O1W 3.099(4) . . no
N1 O4 2.632(4) . . no
N1 O5 3.018(5) . . no
N1 O6 3.244(4) . . no
N1 C8 2.365(4) . . no
C4 O1 3.083(5) . . no
C4 O2 3.325(4) . . no
C6 O5 3.395(4) . 2_756 no
C9 I1 3.837(4) . 2_756 no
H1A O4W 1.7200 . . no
H1A H4B 2.3000 . . no
H1B S1 2.9600 . 2_766 no
H1B O1 1.7700 . 2_766 no
H2 O1W 2.5100 . . no
H2 I1 3.0700 . 1_465 no
H2A O6 2.5500 . 2_765 no
H2A O5W 1.7800 . . no
H2B O4W 2.1000 . 2_665 no
H2B O2W 2.7900 . 2_665 no
H3A S1 2.8100 . 2_756 no
H3A O3 2.9100 . 2_756 no
H3A O2 1.8100 . 2_756 no
H3B O6 2.6500 . 2_765 no
H3B O1 1.9300 . 1_554 no
H3B S1 2.8900 . 1_554 no
H4 O1 2.4800 . . no
H4 S1 2.8300 . . no
H4 O6 2.8600 . 2_766 no
H4 O2 2.8900 . . no
H4B H1A 2.3000 . . no
H4B O2 1.8700 . 2_666 no
H4B S1 3.0500 . 2_666 no
H6 O3 2.4300 . . no
H6 O5 2.6500 . 2_756 no

loop_
_geom_hbond_atom_site_label_D
_geom_hbond_atom_site_label_H
_geom_hbond_atom_site_label_A
_geom_hbond_site_symmetry_A
_geom_hbond_distance_DH
_geom_hbond_distance_HA
_geom_hbond_distance_DA
_geom_hbond_angle_DHA
_geom_hbond_publ_flag
O1W H1A O4W . 0.95 1.72 2.644(4) 163 yes
O1W H1B O1 2_766 0.95 1.77 2.671(4) 157 yes
O2W H2A O5W . 0.91 1.78 2.616(6) 153 yes
O2W H2A O6 2_765 0.91 2.55 3.078(4) 118 no
O2W H2B O4W 2_665 0.88 2.10 2.975(4) 175 yes
O3W H3A O2 2_756 0.95 1.81 2.752(4) 170 yes
O3W H3B O1 1_554 0.95 1.93 2.829(4) 156 yes
O4W H4B O2 2_666 0.94 1.87 2.798(4) 172 yes
C2 H2 O1W . 0.93 2.51 3.131(5) 124 no
C4 H4 O1 . 0.93 2.48 3.083(5) 122 no
C6 H6 O3 . 0.93 2.43 2.849(4) 107 no

loop_
_geom_torsion_atom_site_label_1
_geom_torsion_atom_site_label_2
_geom_torsion_atom_site_label_3
_geom_torsion_atom_site_label_4
_geom_torsion_site_symmetry_1
_geom_torsion_site_symmetry_2
_geom_torsion_site_symmetry_3
_geom_torsion_site_symmetry_4
_geom_torsion
_geom_torsion_publ_flag
O1W U1 O4 C8 . . . . 21.2(4) no
O2W U1 O4 C8 . . . . -163.5(2) no
O3W U1 O4 C8 . . . . -168.0(3) no
O5 U1 O4 C8 . . . . -75.8(3) no
O6 U1 O4 C8 . . . . 101.9(3) no
N1 U1 O4 C8 . . . . 7.1(3) no
O1W U1 N1 C2 . . . . 9.3(3) no
O1W U1 N1 C10 . . . . -176.2(3) no
O2W U1 N1 C2 . . . . -11.1(5) no
O2W U1 N1 C10 . . . . 163.4(2) no
O3W U1 N1 C2 . . . . -173.5(3) no
O3W U1 N1 C10 . . . . 1.0(3) no
O4 U1 N1 C2 . . . . 180.0(4) no
O4 U1 N1 C10 . . . . -5.5(2) no
O5 U1 N1 C2 . . . . -83.9(4) no
O5 U1 N1 C10 . . . . 90.6(3) no
O6 U1 N1 C2 . . . . 92.8(4) no
O6 U1 N1 C10 . . . . -92.8(3) no
O1 S1 C5 C6 . . . . 133.2(3) no
O1 S1 C5 C9 . . . . -53.5(3) no
O2 S1 C5 C6 . . . . -108.9(3) no
O2 S1 C5 C9 . . . . 64.5(3) no
O3 S1 C5 C6 . . . . 11.5(3) no
O3 S1 C5 C9 . . . . -175.1(3) no
U1 O4 C8 C7 . . . . 172.7(3) no
U1 O4 C8 C10 . . . . -7.7(5) no
C2 N1 C10 C9 . . . . -0.5(6) no
U1 N1 C2 C3 . . . . 174.9(3) no
C10 N1 C2 C3 . . . . 0.6(6) no
U1 N1 C10 C9 . . . . -175.6(3) no
U1 N1 C10 C8 . . . . 4.3(4) no
C2 N1 C10 C8 . . . . 179.4(4) no
N1 C2 C3 C4 . . . . 0.0(7) no
C2 C3 C4 C9 . . . . -0.6(7) no
C3 C4 C9 C10 . . . . 0.7(6) no
C3 C4 C9 C5 . . . . -178.5(4) no
C6 C5 C9 C4 . . . . 178.9(4) no
S1 C5 C6 C7 . . . . 174.6(3) no
C9 C5 C6 C7 . . . . 1.2(5) no
S1 C5 C9 C4 . . . . 5.7(5) no
S1 C5 C9 C10 . . . . -173.4(3) no
C6 C5 C9 C10 . . . . -0.2(5) no
C5 C6 C7 I1 . . . . 179.4(3) no
C5 C6 C7 C8 . . . . -1.2(5) no
C6 C7 C8 C10 . . . . 0.3(5) no
I1 C7 C8 C10 . . . . 179.7(2) no
I1 C7 C8 O4 . . . . -0.8(5) no
C6 C7 C8 O4 . . . . 179.8(3) no
O4 C8 C10 N1 . . . . 1.2(5) no
O4 C8 C10 C9 . . . . -178.9(3) no
C7 C8 C10 N1 . . . . -179.2(3) no
C7 C8 C10 C9 . . . . 0.7(5) no
C4 C9 C10 C8 . . . . -179.9(3) no
C5 C9 C10 N1 . . . . 179.2(3) no
C5 C9 C10 C8 . . . . -0.7(5) no
C4 C9 C10 N1 . . . . -0.1(5) no
